data_7011833
loop_
_publ_author_name
'Chakrabarti, Sandip'
'Natarajan, Srinivasan'

_publ_section_title
;
 Solution mediated synthesis and structure of a three-dimensional zinc
 arsenate, [NH3(CH2)3NH2(CH2)2NH3][Zn4(AsO4)3(HAsO4)]??H2O, with
 intersecting helical channels
;
_journal_issue 20
_journal_name_full 'Journal of the Chemical Society, Dalton Transactions'
_journal_page_first 3874
_journal_paper_doi 10.1039/b204669p
_journal_year 2002
_chemical_formula_sum 'C5 H21 As4 N3 O17 Zn4'
_chemical_formula_weight 956.41
_chemical_name_systematic
;
?
;
_space_group_IT_number 4
_symmetry_cell_setting monoclinic
_symmetry_space_group_name_Hall 'P 2yb'
_symmetry_space_group_name_H-M 'P 1 21 1'
_atom_sites_solution_hydrogens geom
_atom_sites_solution_primary direct
_atom_sites_solution_secondary difmap
_audit_creation_method SHELXL-97
_cell_angle_alpha 90.00
_cell_angle_beta 104.5340(10)
_cell_angle_gamma 90.00
_cell_formula_units_Z 2
_cell_length_a 10.4536(2)
_cell_length_b 8.64620(10)
_cell_length_c 12.3684(2)
_cell_measurement_temperature 293(2)
_cell_volume 1082.13(3)
_computing_cell_refinement 'Siemens XSCANS'
_computing_data_collection 'Siemens SMART-CCD'
_computing_data_reduction 'Siemens SAINT'
_computing_molecular_graphics 'Siemens SHELXTL'
_computing_publication_material 'Siemens SHELXTL'
_computing_structure_refinement 'SHELXL-97 (Sheldrick, 1997)'
_computing_structure_solution 'SHELXS-97 (Sheldrick, 1990)'
_diffrn_ambient_temperature 293(2)
_diffrn_measured_fraction_theta_full 0.998
_diffrn_measured_fraction_theta_max 0.998
_diffrn_measurement_method '\w scans'
_diffrn_radiation_monochromator graphite
_diffrn_radiation_source 'fine-focus sealed tube'
_diffrn_radiation_type MoK\a
_diffrn_radiation_wavelength 0.71073
_diffrn_reflns_av_R_equivalents 0.0608
_diffrn_reflns_av_sigmaI/netI 0.0688
_diffrn_reflns_limit_h_max 11
_diffrn_reflns_limit_h_min -11
_diffrn_reflns_limit_k_max 9
_diffrn_reflns_limit_k_min -9
_diffrn_reflns_limit_l_max 13
_diffrn_reflns_limit_l_min -13
_diffrn_reflns_number 8213
_diffrn_reflns_theta_full 23.29
_diffrn_reflns_theta_max 23.29
_diffrn_reflns_theta_min 1.70
_exptl_absorpt_coefficient_mu 10.535
_exptl_absorpt_correction_T_max 1.000000
_exptl_absorpt_correction_T_min 0.576927
_exptl_absorpt_correction_type SADABS
_exptl_crystal_colour colorless
_exptl_crystal_density_diffrn 2.935
_exptl_crystal_density_method 'not measured'
_exptl_crystal_description rod-like
_exptl_crystal_F_000 920
_exptl_crystal_size_max 0.20
_exptl_crystal_size_mid 0.12
_exptl_crystal_size_min 0.12
_refine_diff_density_max 0.864
_refine_diff_density_min -0.927
_refine_diff_density_rms 0.163
_refine_ls_abs_structure_details 'Flack H D (1983), Acta Cryst. A39, 876-881'
_refine_ls_abs_structure_Flack -0.01(2)
_refine_ls_extinction_method none
_refine_ls_goodness_of_fit_ref 1.016
_refine_ls_hydrogen_treatment mixed
_refine_ls_matrix_type full
_refine_ls_number_parameters 306
_refine_ls_number_reflns 3049
_refine_ls_number_restraints 3
_refine_ls_restrained_S_all 1.017
_refine_ls_R_factor_all 0.0417
_refine_ls_R_factor_gt 0.0362
_refine_ls_shift/su_max 0.02
_refine_ls_shift/su_mean 0.000
_refine_ls_structure_factor_coef Fsqd
_refine_ls_weighting_details 'calc w=1/[\s^2^(Fo^2^)+(0.0.0355P)^2^+0.0000P] where P=(Fo^2^+2Fc^2^)/3'
_refine_ls_weighting_scheme calc
_refine_ls_wR_factor_gt 0.0816
_refine_ls_wR_factor_ref 0.0838
_reflns_number_gt 2754
_reflns_number_total 3049
_reflns_threshold_expression >2sigma(I)
_cod_data_source_file b204669p.txt
_cod_data_source_block sad1
_cod_depositor_comments
;
The following automatic conversions were performed:
'_symmetry_cell_setting' value 'Monoclinic' changed to 'monoclinic'
according to '/home/saulius/struct/CIF-dictionaries/cif_core.dic'
dictionary named 'cif_core.dic' version 2.4.1 from 2010-06-29.

Automatic conversion script
Id: cif_fix_enum 1527 2010-12-29 10:47:43Z saulius 
;
_cod_original_sg_symbol_H-M P2(1)
_cod_database_code 7011833

loop_
_symmetry_equiv_pos_as_xyz
'x, y, z'
'-x, y+1/2, -z'

loop_
_atom_site_label
_atom_site_type_symbol
_atom_site_fract_x
_atom_site_fract_y
_atom_site_fract_z
_atom_site_U_iso_or_equiv
_atom_site_adp_type
_atom_site_occupancy
_atom_site_symmetry_multiplicity
_atom_site_calc_flag
_atom_site_refinement_flags
_atom_site_disorder_assembly
_atom_site_disorder_group
As1 As 0.35216(10) 0.16412(14) 0.25489(9) 0.0141(3) Uani 1 1 d . . .
As2 As 0.82038(10) 0.16712(13) 0.11382(9) 0.0139(3) Uani 1 1 d . . .
As3 As -0.07275(10) -0.10065(13) 0.45630(9) 0.0152(3) Uani 1 1 d . . .
As4 As 0.57736(10) -0.25706(13) 0.12299(9) 0.0141(3) Uani 1 1 d . . .
Zn1 Zn 0.07518(11) 0.16508(15) 0.33834(10) 0.0150(3) Uani 1 1 d . . .
Zn2 Zn 0.67172(11) -0.53450(14) -0.02348(10) 0.0158(3) Uani 1 1 d . . .
Zn3 Zn 0.61915(12) -0.05162(14) -0.07283(10) 0.0170(3) Uani 1 1 d . . .
Zn4 Zn 0.65850(12) 0.04784(14) 0.28872(10) 0.0165(3) Uani 1 1 d . . .
O1 O 0.2964(9) 0.0220(10) 0.1650(7) 0.036(2) Uani 1 1 d . . .
O2 O 0.5065(7) 0.1314(11) 0.3275(7) 0.036(2) Uani 1 1 d . . .
O3 O 0.2662(6) 0.1716(10) 0.3529(6) 0.0194(17) Uani 1 1 d . . .
O4 O 0.3324(9) 0.3350(10) 0.1873(7) 0.034(2) Uani 1 1 d . . .
O5 O 0.9781(7) 0.1501(10) 0.1862(6) 0.0272(19) Uani 1 1 d . . .
O6 O 0.7123(8) 0.1942(9) 0.1916(6) 0.024(2) Uani 1 1 d . . .
O7 O 0.8171(7) 0.3247(9) 0.0323(6) 0.0196(19) Uani 1 1 d . . .
O8 O 0.7826(7) 0.0062(9) 0.0344(6) 0.0178(18) Uani 1 1 d . . .
O9 O -0.0215(7) -0.1528(9) 0.5889(6) 0.0187(18) Uani 1 1 d . . .
O10 O 0.0550(7) -0.0308(9) 0.4139(6) 0.0236(19) Uani 1 1 d . . .
O11 O -0.2035(7) 0.0204(9) 0.4311(6) 0.0231(19) Uani 1 1 d . . .
O12 O -0.1216(7) -0.2698(8) 0.3795(7) 0.026(2) Uani 1 1 d . . .
H30 H -0.1813 -0.3115 0.4010 0.040 Uiso 1 1 calc R . .
O13 O 0.4589(8) -0.3656(9) 0.1511(6) 0.024(2) Uani 1 1 d . . .
O14 O 0.6861(7) -0.3487(10) 0.0681(6) 0.0225(18) Uani 1 1 d . . .
O15 O 0.6549(8) -0.1713(9) 0.2436(6) 0.0206(18) Uani 1 1 d . . .
O16 O 0.4925(7) -0.6167(9) -0.0282(6) 0.0195(19) Uani 1 1 d . . .
O100 O 0.2644(9) -0.0882(14) 0.6429(11) 0.061(3) Uani 1 1 d D . .
N1 N 0.4083(9) 0.1374(12) 0.5762(8) 0.030(3) Uani 1 1 d . . .
H1 H 0.3610 0.0508 0.5708 0.044 Uiso 1 1 calc R . .
H2 H 0.3817 0.1920 0.5136 0.044 Uiso 1 1 calc R . .
H3 H 0.3971 0.1931 0.6337 0.044 Uiso 1 1 calc R . .
C1 C 0.5503(11) 0.0979(14) 0.5940(10) 0.023(3) Uani 1 1 d . . .
H4 H 0.5628 0.0357 0.5322 0.027 Uiso 1 1 calc R . .
H5 H 0.5797 0.0381 0.6621 0.027 Uiso 1 1 calc R . .
C2 C 0.6316(10) 0.2462(15) 0.6027(10) 0.025(3) Uani 1 1 d . . .
H6 H 0.5934 0.3125 0.5396 0.030 Uiso 1 1 calc R . .
H7 H 0.6282 0.3010 0.6703 0.030 Uiso 1 1 calc R . .
N2 N 0.7712(9) 0.2134(13) 0.6045(10) 0.043(3) Uani 1 1 d . . .
H8 H 0.7720 0.1577 0.5431 0.051 Uiso 1 1 calc R . .
H9 H 0.8111 0.3041 0.5985 0.051 Uiso 1 1 calc R . .
C3 C 0.8522(14) 0.1309(18) 0.7019(12) 0.050(4) Uani 1 1 d . . .
H10 H 0.9269 0.0830 0.6816 0.060 Uiso 1 1 calc R . .
H11 H 0.7999 0.0495 0.7236 0.060 Uiso 1 1 calc R . .
C4 C 0.9019(14) 0.2373(18) 0.7989(11) 0.045(4) Uani 1 1 d . . .
H12 H 0.9403 0.3292 0.7748 0.054 Uiso 1 1 calc R . .
H13 H 0.8296 0.2689 0.8301 0.054 Uiso 1 1 calc R . .
C5 C 1.0007(12) 0.1552(17) 0.8821(12) 0.043(4) Uani 1 1 d . . .
H14 H 1.0714 0.1213 0.8497 0.052 Uiso 1 1 calc R . .
H15 H 0.9614 0.0644 0.9067 0.052 Uiso 1 1 calc R . .
N3 N 1.0559(9) 0.2597(12) 0.9806(9) 0.031(3) Uani 1 1 d . . .
H16 H 1.1166 0.2087 1.0315 0.046 Uiso 1 1 calc R . .
H17 H 0.9909 0.2896 1.0106 0.046 Uiso 1 1 calc R . .
H18 H 1.0927 0.3424 0.9579 0.046 Uiso 1 1 calc R . .
H102 H 0.28(3) -0.10(4) 0.724(6) 0.26(18) Uiso 1 1 d D . .
H101 H 0.254(17) -0.046(19) 0.711(7) 0.03(5) Uiso 1 1 d D . .

loop_
_atom_site_aniso_label
_atom_site_aniso_U_11
_atom_site_aniso_U_22
_atom_site_aniso_U_33
_atom_site_aniso_U_23
_atom_site_aniso_U_13
_atom_site_aniso_U_12
As1 0.0152(6) 0.0106(6) 0.0169(6) 0.0004(6) 0.0048(5) -0.0006(5)
As2 0.0144(5) 0.0094(5) 0.0175(6) 0.0008(6) 0.0029(4) 0.0003(5)
As3 0.0138(6) 0.0100(6) 0.0203(7) 0.0018(5) 0.0017(5) -0.0001(5)
As4 0.0143(6) 0.0080(6) 0.0187(7) -0.0008(5) 0.0016(5) -0.0002(5)
Zn1 0.0136(6) 0.0106(6) 0.0200(7) 0.0001(7) 0.0028(5) 0.0001(6)
Zn2 0.0160(7) 0.0101(7) 0.0211(7) 0.0006(6) 0.0041(5) 0.0020(5)
Zn3 0.0169(7) 0.0136(7) 0.0200(7) -0.0017(6) 0.0033(5) 0.0022(5)
Zn4 0.0147(7) 0.0121(7) 0.0228(8) 0.0012(6) 0.0048(6) -0.0001(5)
O1 0.063(6) 0.027(6) 0.027(5) -0.016(4) 0.026(5) -0.014(5)
O2 0.013(4) 0.063(7) 0.038(5) 0.005(5) 0.015(4) 0.009(4)
O3 0.010(4) 0.026(4) 0.024(4) 0.001(4) 0.008(3) 0.000(4)
O4 0.069(6) 0.016(5) 0.024(5) 0.015(4) 0.024(5) 0.011(4)
O5 0.024(4) 0.027(5) 0.027(5) -0.003(5) 0.001(4) 0.000(4)
O6 0.041(5) 0.015(5) 0.021(5) 0.005(4) 0.016(4) 0.001(4)
O7 0.010(4) 0.023(5) 0.027(5) 0.015(4) 0.008(3) 0.011(3)
O8 0.012(4) 0.013(4) 0.025(5) -0.016(4) -0.002(3) 0.004(3)
O9 0.025(4) 0.011(4) 0.021(5) 0.005(4) 0.007(4) 0.002(3)
O10 0.021(4) 0.017(4) 0.034(5) 0.001(4) 0.009(4) 0.002(4)
O11 0.017(4) 0.021(5) 0.027(5) -0.004(4) -0.003(4) 0.004(3)
O12 0.022(4) 0.005(4) 0.053(6) -0.015(4) 0.006(4) -0.002(3)
O13 0.033(5) 0.018(5) 0.026(5) -0.005(4) 0.015(4) -0.011(4)
O14 0.018(4) 0.016(4) 0.038(5) -0.009(4) 0.015(4) -0.004(4)
O15 0.030(4) 0.011(4) 0.020(5) -0.003(4) 0.003(4) -0.001(4)
O16 0.017(4) 0.026(5) 0.017(4) -0.014(4) 0.006(3) -0.004(4)
O100 0.037(6) 0.058(8) 0.082(9) 0.033(8) 0.003(6) -0.005(6)
N1 0.037(6) 0.019(6) 0.036(7) -0.002(5) 0.014(5) -0.012(5)
C1 0.019(7) 0.025(7) 0.023(7) -0.003(6) 0.005(5) 0.002(5)
C2 0.027(7) 0.024(7) 0.027(8) -0.001(6) 0.009(6) 0.006(6)
N2 0.022(6) 0.032(7) 0.068(9) -0.005(6) -0.001(6) -0.004(5)
C3 0.050(9) 0.044(10) 0.047(10) 0.001(8) -0.006(7) -0.005(8)
C4 0.067(10) 0.042(9) 0.023(8) -0.015(7) 0.004(7) -0.006(8)
C5 0.035(8) 0.034(8) 0.059(10) -0.007(9) 0.007(7) 0.022(8)
N3 0.021(5) 0.031(7) 0.044(7) 0.002(6) 0.016(5) -0.004(5)

loop_
_atom_type_symbol
_atom_type_description
_atom_type_scat_dispersion_real
_atom_type_scat_dispersion_imag
_atom_type_scat_source
C C 0.0033 0.0016 'International Tables Vol C Tables 4.2.6.8 and 6.1.1.4'
H H 0.0000 0.0000 'International Tables Vol C Tables 4.2.6.8 and 6.1.1.4'
N N 0.0061 0.0033 'International Tables Vol C Tables 4.2.6.8 and 6.1.1.4'
O O 0.0106 0.0060 'International Tables Vol C Tables 4.2.6.8 and 6.1.1.4'
Zn Zn 0.2839 1.4301 'International Tables Vol C Tables 4.2.6.8 and 6.1.1.4'
As As 0.0499 2.0058 'International Tables Vol C Tables 4.2.6.8 and 6.1.1.4'

loop_
_geom_angle_atom_site_label_1
_geom_angle_atom_site_label_2
_geom_angle_atom_site_label_3
_geom_angle
_geom_angle_site_symmetry_1
_geom_angle_site_symmetry_3
_geom_angle_publ_flag
O2 As1 O1 111.5(5) . . ?
O2 As1 O3 103.8(4) . . ?
O1 As1 O3 110.5(4) . . ?
O2 As1 O4 113.5(5) . . ?
O1 As1 O4 109.8(4) . . ?
O3 As1 O4 107.6(4) . . ?
O5 As2 O6 114.9(4) . . ?
O5 As2 O7 105.1(4) . . ?
O6 As2 O7 108.3(4) . . ?
O5 As2 O8 107.1(4) . . ?
O6 As2 O8 110.8(4) . . ?
O7 As2 O8 110.4(4) . . ?
O9 As3 O10 109.0(4) . . ?
O9 As3 O11 113.4(4) . . ?
O10 As3 O11 113.2(4) . . ?
O9 As3 O12 106.8(4) . . ?
O10 As3 O12 106.3(4) . . ?
O11 As3 O12 107.8(3) . . ?
O13 As4 O14 116.0(4) . . ?
O13 As4 O15 106.4(4) . . ?
O14 As4 O15 110.2(4) . . ?
O13 As4 O16 109.3(4) . 2_655 ?
O14 As4 O16 106.0(4) . 2_655 ?
O15 As4 O16 108.8(4) . 2_655 ?
O5 Zn1 O3 111.8(3) 1_455 . ?
O5 Zn1 O9 111.4(3) 1_455 2_556 ?
O3 Zn1 O9 109.6(3) . 2_556 ?
O5 Zn1 O10 108.4(4) 1_455 . ?
O3 Zn1 O10 102.0(3) . . ?
O9 Zn1 O10 113.3(3) 2_556 . ?
O1 Zn2 O7 100.6(3) 2_645 1_545 ?
O1 Zn2 O14 108.3(4) 2_645 . ?
O7 Zn2 O14 111.9(3) 1_545 . ?
O1 Zn2 O16 116.1(4) 2_645 . ?
O7 Zn2 O16 115.8(3) 1_545 . ?
O14 Zn2 O16 104.3(3) . . ?
O4 Zn3 O8 106.8(3) 2_645 . ?
O4 Zn3 O13 102.3(3) 2_645 2_655 ?
O8 Zn3 O13 108.2(3) . 2_655 ?
O4 Zn3 O16 129.2(3) 2_645 2_655 ?
O8 Zn3 O16 101.4(3) . 2_655 ?
O13 Zn3 O16 107.9(3) 2_655 2_655 ?
O2 Zn4 O6 107.4(4) . . ?
O2 Zn4 O15 118.4(4) . . ?
O6 Zn4 O15 116.3(3) . . ?
O2 Zn4 O11 106.6(3) . 1_655 ?
O6 Zn4 O11 111.7(3) . 1_655 ?
O15 Zn4 O11 95.4(3) . 1_655 ?
As1 O1 Zn2 133.2(5) . 2_655 ?
As1 O2 Zn4 133.1(5) . . ?
As1 O3 Zn1 130.4(4) . . ?
As1 O4 Zn3 143.4(5) . 2_655 ?
As2 O5 Zn1 137.0(4) . 1_655 ?
As2 O6 Zn4 127.7(4) . . ?
As2 O7 Zn2 128.1(4) . 1_565 ?
As2 O8 Zn3 130.1(4) . . ?
As3 O9 Zn1 127.9(4) . 2_546 ?
As3 O10 Zn1 130.6(4) . . ?
As3 O11 Zn4 127.7(4) . 1_455 ?
As3 O12 H30 109.5 . . ?
As4 O13 Zn3 127.2(4) . 2_645 ?
As4 O14 Zn2 132.0(4) . . ?
As4 O15 Zn4 130.2(4) . . ?
As4 O16 Zn2 120.6(4) 2_645 . ?
As4 O16 Zn3 114.3(4) 2_645 2_645 ?
Zn2 O16 Zn3 125.1(4) . 2_645 ?
H102 O100 H101 35(10) . . ?
C1 N1 H1 109.5 . . ?
C1 N1 H2 109.5 . . ?
H1 N1 H2 109.5 . . ?
C1 N1 H3 109.5 . . ?
H1 N1 H3 109.5 . . ?
H2 N1 H3 109.5 . . ?
N1 C1 C2 109.6(9) . . ?
N1 C1 H4 109.7 . . ?
C2 C1 H4 109.8 . . ?
N1 C1 H5 109.7 . . ?
C2 C1 H5 109.8 . . ?
H4 C1 H5 108.2 . . ?
N2 C2 C1 111.7(10) . . ?
N2 C2 H6 109.3 . . ?
C1 C2 H6 109.3 . . ?
N2 C2 H7 109.3 . . ?
C1 C2 H7 109.3 . . ?
H6 C2 H7 107.9 . . ?
C3 N2 C2 117.9(11) . . ?
C3 N2 H8 107.8 . . ?
C2 N2 H8 107.8 . . ?
C3 N2 H9 107.8 . . ?
C2 N2 H9 107.8 . . ?
H8 N2 H9 107.2 . . ?
N2 C3 C4 111.8(13) . . ?
N2 C3 H10 109.3 . . ?
C4 C3 H10 109.3 . . ?
N2 C3 H11 109.3 . . ?
C4 C3 H11 109.3 . . ?
H10 C3 H11 107.9 . . ?
C5 C4 C3 108.0(13) . . ?
C5 C4 H12 110.1 . . ?
C3 C4 H12 110.1 . . ?
C5 C4 H13 110.1 . . ?
C3 C4 H13 110.1 . . ?
H12 C4 H13 108.4 . . ?
C4 C5 N3 109.8(11) . . ?
C4 C5 H14 109.7 . . ?
N3 C5 H14 109.7 . . ?
C4 C5 H15 109.7 . . ?
N3 C5 H15 109.7 . . ?
H14 C5 H15 108.2 . . ?
C5 N3 H16 109.5 . . ?
C5 N3 H17 109.5 . . ?
H16 N3 H17 109.5 . . ?
C5 N3 H18 109.5 . . ?
H16 N3 H18 109.5 . . ?
H17 N3 H18 109.5 . . ?

loop_
_geom_bond_atom_site_label_1
_geom_bond_atom_site_label_2
_geom_bond_distance
_geom_bond_site_symmetry_2
_geom_bond_publ_flag
As1 O2 1.662(8) . ?
As1 O1 1.662(8) . ?
As1 O3 1.682(6) . ?
As1 O4 1.684(8) . ?
As2 O5 1.673(7) . ?
As2 O6 1.674(7) . ?
As2 O7 1.690(7) . ?
As2 O8 1.691(7) . ?
As3 O9 1.655(7) . ?
As3 O10 1.666(7) . ?
As3 O11 1.687(7) . ?
As3 O12 1.749(7) . ?
As4 O13 1.659(7) . ?
As4 O14 1.663(7) . ?
As4 O15 1.681(8) . ?
As4 O16 1.717(7) 2_655 ?
Zn1 O5 1.905(8) 1_455 ?
Zn1 O3 1.960(6) . ?
Zn1 O9 1.964(7) 2_556 ?
Zn1 O10 1.971(8) . ?
Zn2 O1 1.926(8) 2_645 ?
Zn2 O7 1.934(7) 1_545 ?
Zn2 O14 1.950(8) . ?
Zn2 O16 1.991(7) . ?
Zn3 O4 1.893(8) 2_645 ?
Zn3 O8 1.947(7) . ?
Zn3 O13 1.948(8) 2_655 ?
Zn3 O16 1.994(7) 2_655 ?
Zn4 O2 1.914(7) . ?
Zn4 O6 1.924(7) . ?
Zn4 O15 1.973(8) . ?
Zn4 O11 1.991(7) 1_655 ?
O1 Zn2 1.926(8) 2_655 ?
O4 Zn3 1.893(8) 2_655 ?
O5 Zn1 1.905(8) 1_655 ?
O7 Zn2 1.934(7) 1_565 ?
O9 Zn1 1.964(7) 2_546 ?
O11 Zn4 1.991(7) 1_455 ?
O12 H30 0.8200 . ?
O13 Zn3 1.948(8) 2_645 ?
O16 As4 1.717(7) 2_645 ?
O16 Zn3 1.994(7) 2_645 ?
O100 H102 0.98(6) . ?
O100 H101 0.955(13) . ?
N1 C1 1.485(14) . ?
N1 H1 0.8900 . ?
N1 H2 0.8900 . ?
N1 H3 0.8900 . ?
C1 C2 1.527(16) . ?
C1 H4 0.9700 . ?
C1 H5 0.9700 . ?
C2 N2 1.482(14) . ?
C2 H6 0.9700 . ?
C2 H7 0.9700 . ?
N2 C3 1.471(17) . ?
N2 H8 0.9000 . ?
N2 H9 0.9000 . ?
C3 C4 1.498(18) . ?
C3 H10 0.9700 . ?
C3 H11 0.9700 . ?
C4 C5 1.448(18) . ?
C4 H12 0.9700 . ?
C4 H13 0.9700 . ?
C5 N3 1.511(16) . ?
C5 H14 0.9700 . ?
C5 H15 0.9700 . ?
N3 H16 0.8900 . ?
N3 H17 0.8900 . ?
N3 H18 0.8900 . ?
